data_4103245
loop_
_publ_author_name
'Torahiko Yamaguchi'
'Akira Sekiguchi'
'Matthias Driess'

_publ_section_title
;
 An N-Heterocyclic Carbene-Disilyne Complex and Its Reactivity toward
 ZnCl2
;
_journal_name_full 'Journal of the American Chemical Society'
_journal_page_first 14061
_journal_page_last 14063
_journal_paper_doi 10.1021/ja107160g
_journal_volume 132
_journal_year 2010
_chemical_formula_sum 'C46 H114 N2 Si12'
_chemical_formula_weight 1032.47
_chemical_name_systematic
; 
 ? 
;
_space_group_IT_number 2
_symmetry_cell_setting triclinic
_symmetry_space_group_name_Hall '-P 1'
_symmetry_space_group_name_H-M 'P -1'
_atom_sites_solution_hydrogens geom
_atom_sites_solution_primary direct
_atom_sites_solution_secondary difmap
_audit_creation_method SHELXL-97
_cell_angle_alpha 70.35
_cell_angle_beta 80.36
_cell_angle_gamma 67.26
_cell_formula_units_Z 2
_cell_length_a 13.6803(5)
_cell_length_b 15.5256(6)
_cell_length_c 17.9443(7)
_cell_measurement_reflns_used 9936
_cell_measurement_temperature 150
_cell_measurement_theta_max 27.85
_cell_measurement_theta_min 2.41
_cell_volume 3307.2(2)
_computing_cell_refinement 'APEX2 (Bruker AXS, 2006)'
_computing_data_collection 'APEX2 (Bruker AXS, 2006)'
_computing_data_reduction 'SAINT (Bruker AXS, 2004)'
_computing_molecular_graphics 'XSHEL (Bruker AXS,2002)'
_computing_publication_material 'XCIF (Bruker AXS, 2001)'
_computing_structure_refinement 'SHELXL-97 (Sheldrick, 1997)'
_computing_structure_solution 'SHELXS-97 (Sheldrick, 1997)'
_diffrn_ambient_temperature 150
_diffrn_detector_area_resol_mean 8.333
_diffrn_measured_fraction_theta_full 0.954
_diffrn_measured_fraction_theta_max 0.954
_diffrn_measurement_device_type 'Bruker APEXII CCD area detector'
_diffrn_measurement_method 'phi and omega scans'
_diffrn_radiation_monochromator graphite
_diffrn_radiation_source 'fine-focus sealed tube'
_diffrn_radiation_type MoK\a
_diffrn_radiation_wavelength 0.71073
_diffrn_reflns_av_R_equivalents 0.0218
_diffrn_reflns_av_sigmaI/netI 0.0276
_diffrn_reflns_limit_h_max 17
_diffrn_reflns_limit_h_min -17
_diffrn_reflns_limit_k_max 20
_diffrn_reflns_limit_k_min -20
_diffrn_reflns_limit_l_max 23
_diffrn_reflns_limit_l_min -22
_diffrn_reflns_number 37912
_diffrn_reflns_theta_full 27.86
_diffrn_reflns_theta_max 27.86
_diffrn_reflns_theta_min 1.49
_exptl_absorpt_coefficient_mu 0.264
_exptl_absorpt_correction_T_max 0.9741
_exptl_absorpt_correction_T_min 0.9019
_exptl_absorpt_correction_type empirical
_exptl_absorpt_process_details
;
SADABS Sheldrick 1996
;
_exptl_crystal_colour 'reddish brown'
_exptl_crystal_density_diffrn 1.037
_exptl_crystal_density_method 'not measured'
_exptl_crystal_description plate
_exptl_crystal_F_000 1144
_exptl_crystal_size_max 0.40
_exptl_crystal_size_mid 0.30
_exptl_crystal_size_min 0.10
_refine_diff_density_max 0.753
_refine_diff_density_min -0.497
_refine_diff_density_rms 0.050
_refine_ls_extinction_method none
_refine_ls_goodness_of_fit_ref 1.027
_refine_ls_hydrogen_treatment constr
_refine_ls_matrix_type full
_refine_ls_number_parameters 623
_refine_ls_number_reflns 15028
_refine_ls_number_restraints 8
_refine_ls_restrained_S_all 1.033
_refine_ls_R_factor_all 0.0447
_refine_ls_R_factor_gt 0.0353
_refine_ls_shift/su_max 0.003
_refine_ls_shift/su_mean 0.000
_refine_ls_structure_factor_coef Fsqd
_refine_ls_weighting_details 'calc w=1/[\s^2^(Fo^2^)+(0.0501P)^2^+1.4222P] where P=(Fo^2^+2Fc^2^)/3'
_refine_ls_weighting_scheme calc
_refine_ls_wR_factor_gt 0.0943
_refine_ls_wR_factor_ref 0.1008
_reflns_number_gt 12600
_reflns_number_total 15028
_reflns_threshold_expression >2sigma(I)
_cod_data_source_file ja107160g_si_001.cif
_cod_data_source_block tora07ap_0m
_cod_original_sg_symbol_H-M 'P -1 '
_cod_database_code 4103245

loop_
_symmetry_equiv_pos_as_xyz
'x, y, z'
'-x, -y, -z'

loop_
_atom_site_label
_atom_site_type_symbol
_atom_site_fract_x
_atom_site_fract_y
_atom_site_fract_z
_atom_site_U_iso_or_equiv
_atom_site_adp_type
_atom_site_occupancy
_atom_site_symmetry_multiplicity
_atom_site_calc_flag
_atom_site_refinement_flags
_atom_site_disorder_assembly
_atom_site_disorder_group
C1 C 0.25241(12) 1.19438(11) 0.29098(9) 0.0229(3) Uani 1 1 d . . .
H1 H 0.2372 1.1336 0.2999 0.027 Uiso 1 1 calc R . .
C2 C 0.38907(14) 1.06682(13) 0.43994(10) 0.0337(4) Uani 1 1 d . . .
H2A H 0.3959 1.0620 0.4948 0.051 Uiso 1 1 calc R . .
H2B H 0.4538 1.0717 0.4087 0.051 Uiso 1 1 calc R . .
H2C H 0.3784 1.0084 0.4387 0.051 Uiso 1 1 calc R . .
C3 C 0.29423(16) 1.28487(13) 0.41021(10) 0.0354(4) Uani 1 1 d . . .
H3A H 0.2461 1.3061 0.4528 0.053 Uiso 1 1 calc R . .
H3B H 0.2797 1.3389 0.3608 0.053 Uiso 1 1 calc R . .
H3C H 0.3678 1.2652 0.4238 0.053 Uiso 1 1 calc R . .
C4 C 0.15874(15) 1.15678(14) 0.46470(11) 0.0376(4) Uani 1 1 d . . .
H4A H 0.1482 1.0997 0.4604 0.056 Uiso 1 1 calc R . .
H4B H 0.0944 1.2146 0.4496 0.056 Uiso 1 1 calc R . .
H4C H 0.1739 1.1450 0.5195 0.056 Uiso 1 1 calc R . .
C5 C 0.06351(15) 1.38712(14) 0.31087(12) 0.0393(4) Uani 1 1 d . . .
H5A H -0.0125 1.4223 0.3025 0.059 Uiso 1 1 calc R . .
H5B H 0.1015 1.4329 0.2883 0.059 Uiso 1 1 calc R . .
H5C H 0.0750 1.3578 0.3678 0.059 Uiso 1 1 calc R . .
C6 C 0.08900(15) 1.35896(15) 0.15399(12) 0.0439(5) Uani 1 1 d . . .
H6A H 0.1010 1.3137 0.1234 0.066 Uiso 1 1 calc R . .
H6B H 0.1372 1.3956 0.1335 0.066 Uiso 1 1 calc R . .
H6C H 0.0154 1.4047 0.1493 0.066 Uiso 1 1 calc R . .
C7 C 0.02266(15) 1.21736(15) 0.29030(13) 0.0426(5) Uani 1 1 d . . .
H7A H -0.0493 1.2619 0.2747 0.064 Uiso 1 1 calc R . .
H7B H 0.0226 1.1869 0.3478 0.064 Uiso 1 1 calc R . .
H7C H 0.0466 1.1665 0.2637 0.064 Uiso 1 1 calc R . .
C8 C 0.47815(12) 1.21731(11) 0.24172(9) 0.0225(3) Uani 1 1 d . . .
H8 H 0.4646 1.2111 0.2995 0.027 Uiso 1 1 calc R . .
C9 C 0.5140(2) 1.39073(15) 0.09744(12) 0.0482(5) Uani 1 1 d . . .
H9A H 0.4751 1.3892 0.0570 0.072 Uiso 1 1 calc R . .
H9B H 0.5872 1.3449 0.0970 0.072 Uiso 1 1 calc R . .
H9C H 0.5140 1.4570 0.0861 0.072 Uiso 1 1 calc R . .
C10 C 0.48918(16) 1.40113(14) 0.26647(12) 0.0393(4) Uani 1 1 d . . .
H10A H 0.4658 1.4727 0.2466 0.059 Uiso 1 1 calc R . .
H10B H 0.5666 1.3735 0.2694 0.059 Uiso 1 1 calc R . .
H10C H 0.4566 1.3816 0.3194 0.059 Uiso 1 1 calc R . .
C11 C 0.30372(16) 1.42770(13) 0.18403(12) 0.0407(4) Uani 1 1 d . . .
H11A H 0.2630 1.4049 0.2319 0.061 Uiso 1 1 calc R . .
H11B H 0.2809 1.4197 0.1386 0.061 Uiso 1 1 calc R . .
H11C H 0.2915 1.4969 0.1745 0.061 Uiso 1 1 calc R . .
C12 C 0.71204(16) 1.21261(15) 0.24382(13) 0.0433(5) Uani 1 1 d . . .
H12A H 0.7869 1.1714 0.2401 0.065 Uiso 1 1 calc R . .
H12B H 0.6969 1.2275 0.2944 0.065 Uiso 1 1 calc R . .
H12C H 0.6973 1.2737 0.2001 0.065 Uiso 1 1 calc R . .
C13 C 0.67357(15) 1.10660(14) 0.14658(11) 0.0385(4) Uani 1 1 d . . .
H13A H 0.7495 1.0674 0.1494 0.058 Uiso 1 1 calc R . .
H13B H 0.6616 1.1645 0.1000 0.058 Uiso 1 1 calc R . .
H13C H 0.6345 1.0673 0.1424 0.058 Uiso 1 1 calc R . .
C14 C 0.65995(14) 1.03587(13) 0.32729(10) 0.0334(4) Uani 1 1 d . . .
H14A H 0.6099 1.0022 0.3345 0.050 Uiso 1 1 calc R . .
H14B H 0.6556 1.0564 0.3742 0.050 Uiso 1 1 calc R . .
H14C H 0.7322 0.9914 0.3200 0.050 Uiso 1 1 calc R . .
C15 C 0.34259(13) 1.21721(12) 0.11647(9) 0.0257(3) Uani 1 1 d . . .
H15 H 0.2991 1.2881 0.1081 0.031 Uiso 1 1 calc R . .
C16 C 0.27162(15) 1.17193(13) 0.09726(10) 0.0336(4) Uani 1 1 d . . .
H16A H 0.2361 1.2145 0.0479 0.050 Uiso 1 1 calc R . .
H16B H 0.2183 1.1649 0.1405 0.050 Uiso 1 1 calc R . .
H16C H 0.3152 1.1074 0.0912 0.050 Uiso 1 1 calc R . .
C17 C 0.43524(15) 1.21337(13) 0.05499(10) 0.0342(4) Uani 1 1 d . . .
H17A H 0.4762 1.1451 0.0569 0.051 Uiso 1 1 calc R . .
H17B H 0.4811 1.2421 0.0667 0.051 Uiso 1 1 calc R . .
H17C H 0.4077 1.2504 0.0020 0.051 Uiso 1 1 calc R . .
C18 C 0.22607(13) 0.73468(11) 0.40090(9) 0.0241(3) Uani 1 1 d . . .
H18 H 0.1494 0.7764 0.3940 0.029 Uiso 1 1 calc R . .
C19 C 0.38287(17) 0.76301(18) 0.49613(12) 0.0475(5) Uani 1 1 d . . .
H19A H 0.3986 0.8074 0.4461 0.071 Uiso 1 1 calc R . .
H19B H 0.4369 0.6974 0.5037 0.071 Uiso 1 1 calc R . .
H19C H 0.3830 0.7870 0.5401 0.071 Uiso 1 1 calc R . .
C20 C 0.15048(19) 0.87719(15) 0.50185(13) 0.0484(5) Uani 1 1 d . . .
H20A H 0.1609 0.8871 0.5507 0.073 Uiso 1 1 calc R . .
H20B H 0.0787 0.8768 0.5033 0.073 Uiso 1 1 calc R . .
H20C H 0.1598 0.9304 0.4562 0.073 Uiso 1 1 calc R . .
C21 C 0.2337(2) 0.66476(17) 0.58839(11) 0.0526(6) Uani 1 1 d . . .
H21A H 0.2833 0.5996 0.5876 0.079 Uiso 1 1 calc R . .
H21B H 0.1609 0.6656 0.5947 0.079 Uiso 1 1 calc R . .
H21C H 0.2486 0.6806 0.6328 0.079 Uiso 1 1 calc R . .
C22 C 0.3388(2) 0.50332(14) 0.46126(13) 0.0517(6) Uani 1 1 d . . .
H22A H 0.3617 0.5145 0.5050 0.078 Uiso 1 1 calc R . .
H22B H 0.3960 0.4959 0.4204 0.078 Uiso 1 1 calc R . .
H22C H 0.3214 0.4437 0.4811 0.078 Uiso 1 1 calc R . .
C23 C 0.0993(2) 0.59858(19) 0.48392(14) 0.0596(7) Uani 1 1 d . . .
H23A H 0.0863 0.5414 0.4826 0.089 Uiso 1 1 calc R . .
H23B H 0.0373 0.6576 0.4653 0.089 Uiso 1 1 calc R . .
H23C H 0.1124 0.5907 0.5383 0.089 Uiso 1 1 calc R . .
C24 C 0.19588(18) 0.58644(14) 0.32727(11) 0.0407(4) Uani 1 1 d . . .
H24A H 0.2524 0.5943 0.2870 0.061 Uiso 1 1 calc R . .
H24B H 0.1271 0.6331 0.3062 0.061 Uiso 1 1 calc R . .
H24C H 0.1963 0.5196 0.3414 0.061 Uiso 1 1 calc R . .
C25 C 0.18176(12) 0.82324(11) 0.22506(9) 0.0243(3) Uani 1 1 d . . .
H25 H 0.1625 0.7632 0.2443 0.029 Uiso 1 1 calc R . .
C26 C 0.00135(15) 0.94618(15) 0.32801(12) 0.0413(4) Uani 1 1 d . . .
H26A H 0.0543 0.9615 0.3465 0.062 Uiso 1 1 calc R . .
H26B H -0.0084 0.8877 0.3665 0.062 Uiso 1 1 calc R . .
H26C H -0.0662 1.0014 0.3223 0.062 Uiso 1 1 calc R . .
C27 C 0.04026(16) 1.04514(13) 0.15739(12) 0.0401(4) Uani 1 1 d . . .
H27A H -0.0295 1.0941 0.1634 0.060 Uiso 1 1 calc R . .
H27B H 0.0507 1.0404 0.1033 0.060 Uiso 1 1 calc R . .
H27C H 0.0956 1.0646 0.1677 0.060 Uiso 1 1 calc R . .
C28 C -0.05531(16) 0.88257(17) 0.20813(16) 0.0534(6) Uani 1 1 d . . .
H28A H -0.1239 0.9137 0.2326 0.080 Uiso 1 1 calc R . .
H28B H -0.0341 0.8113 0.2299 0.080 Uiso 1 1 calc R . .
H28C H -0.0615 0.9018 0.1507 0.080 Uiso 1 1 calc R . .
C29 C 0.11516(18) 0.86555(17) 0.05132(12) 0.0492(5) Uani 1 1 d . . .
H29A H 0.0654 0.9312 0.0507 0.074 Uiso 1 1 calc R . .
H29B H 0.0778 0.8190 0.0708 0.074 Uiso 1 1 calc R . .
H29C H 0.1446 0.8660 -0.0024 0.074 Uiso 1 1 calc R . .
C30 C 0.30895(17) 0.70288(14) 0.10921(11) 0.0399(4) Uani 1 1 d . . .
H30A H 0.3440 0.7092 0.0564 0.060 Uiso 1 1 calc R . .
H30B H 0.2634 0.6647 0.1170 0.060 Uiso 1 1 calc R . .
H30C H 0.3626 0.6695 0.1494 0.060 Uiso 1 1 calc R . .
C31 C 0.29510(16) 0.91824(14) 0.07204(11) 0.0381(4) Uani 1 1 d . . .
H31A H 0.3278 0.9253 0.1132 0.057 Uiso 1 1 calc R . .
H31B H 0.2434 0.9818 0.0452 0.057 Uiso 1 1 calc R . .
H31C H 0.3501 0.8948 0.0335 0.057 Uiso 1 1 calc R . .
C32 C 0.41667(13) 0.69547(12) 0.28102(10) 0.0268(3) Uani 1 1 d . . .
H32 H 0.3993 0.6419 0.2738 0.032 Uiso 1 1 calc R . .
C33 C 0.48157(14) 0.73170(14) 0.20722(11) 0.0353(4) Uani 1 1 d . . .
H33A H 0.4998 0.7844 0.2127 0.053 Uiso 1 1 calc R . .
H33B H 0.4396 0.7564 0.1603 0.053 Uiso 1 1 calc R . .
H33C H 0.5467 0.6775 0.2015 0.053 Uiso 1 1 calc R . .
C34 C 0.48890(15) 0.65049(16) 0.35166(12) 0.0439(5) Uani 1 1 d . . .
H34A H 0.5507 0.5953 0.3428 0.066 Uiso 1 1 calc R . .
H34B H 0.4494 0.6275 0.4002 0.066 Uiso 1 1 calc R . .
H34C H 0.5127 0.7001 0.3570 0.066 Uiso 1 1 calc R . .
C35 C 0.56462(12) 0.90300(11) 0.24570(9) 0.0226(3) Uani 1 1 d . . .
C36 C 0.72382(13) 0.77999(12) 0.27099(10) 0.0297(3) Uani 1 1 d . . .
C37 C 0.71465(13) 0.81350(12) 0.19157(10) 0.0288(3) Uani 1 1 d . . .
C38 C 0.61128(14) 0.82122(13) 0.38810(9) 0.0297(3) Uani 1 1 d . . .
H38A H 0.5415 0.8679 0.3977 0.045 Uiso 1 1 calc R . .
H38B H 0.6662 0.8316 0.4091 0.045 Uiso 1 1 calc R . .
H38C H 0.6126 0.7544 0.4145 0.045 Uiso 1 1 calc R . .
C39 C 0.81012(16) 0.69978(16) 0.32144(13) 0.0451(5) Uani 1 1 d . . .
H39A H 0.8676 0.6688 0.2877 0.068 Uiso 1 1 calc R . .
H39B H 0.7819 0.6509 0.3579 0.068 Uiso 1 1 calc R . .
H39C H 0.8375 0.7269 0.3518 0.068 Uiso 1 1 calc R . .
C40 C 0.78896(16) 0.78373(16) 0.12641(12) 0.0431(5) Uani 1 1 d . . .
H40A H 0.8545 0.7316 0.1488 0.065 Uiso 1 1 calc R . .
H40B H 0.8055 0.8402 0.0904 0.065 Uiso 1 1 calc R . .
H40C H 0.7558 0.7598 0.0972 0.065 Uiso 1 1 calc R . .
C41 C 0.57081(14) 0.93416(13) 0.09963(9) 0.0304(4) Uani 1 1 d . . .
H41A H 0.4979 0.9788 0.1046 0.046 Uiso 1 1 calc R . .
H41B H 0.5705 0.8837 0.0784 0.046 Uiso 1 1 calc R . .
H41C H 0.6131 0.9710 0.0637 0.046 Uiso 1 1 calc R . .
C42 C 0.7788(7) 0.5332(4) 0.2151(4) 0.063(2) Uani 0.454(7) 1 d PD A 1
H42A H 0.7478 0.4852 0.2492 0.094 Uiso 0.454(7) 1 calc PR A 1
H42B H 0.7362 0.5979 0.2212 0.094 Uiso 0.454(7) 1 calc PR A 1
H42C H 0.8515 0.5142 0.2304 0.094 Uiso 0.454(7) 1 calc PR A 1
C43 C 0.7802(6) 0.5366(5) 0.1350(8) 0.322(18) Uani 0.454(7) 1 d PD A 1
H43A H 0.8381 0.5597 0.1064 0.386 Uiso 0.454(7) 1 calc PR A 1
H43B H 0.7129 0.5876 0.1127 0.386 Uiso 0.454(7) 1 calc PR A 1
C44 C 0.7931(6) 0.4480(6) 0.1147(6) 0.126(5) Uani 0.454(7) 1 d PD A 1
H44A H 0.8370 0.3891 0.1542 0.151 Uiso 0.454(7) 1 calc PR A 1
H44B H 0.7228 0.4429 0.1160 0.151 Uiso 0.454(7) 1 calc PR A 1
C45 C 0.8439(6) 0.4528(8) 0.0360(5) 0.095(4) Uani 0.454(7) 1 d PD A 1
H45A H 0.8933 0.4872 0.0316 0.114 Uiso 0.454(7) 1 calc PR A 1
H45B H 0.7868 0.4993 -0.0006 0.114 Uiso 0.454(7) 1 calc PR A 1
C46 C 0.9085(13) 0.3680(6) -0.0050(4) 0.141(6) Uani 0.454(7) 1 d PD A 1
H46A H 0.9848 0.3511 -0.0019 0.212 Uiso 0.454(7) 1 calc PR A 1
H46B H 0.8904 0.3912 -0.0606 0.212 Uiso 0.454(7) 1 calc PR A 1
H46C H 0.8896 0.3100 0.0226 0.212 Uiso 0.454(7) 1 calc PR A 1
C47 C 0.7464(6) 0.4928(7) 0.1955(6) 0.148(6) Uani 0.546(7) 1 d PD A 2
H47A H 0.7999 0.4266 0.2069 0.222 Uiso 0.546(7) 1 calc PR A 2
H47B H 0.6831 0.4917 0.2302 0.222 Uiso 0.546(7) 1 calc PR A 2
H47C H 0.7751 0.5369 0.2049 0.222 Uiso 0.546(7) 1 calc PR A 2
C48 C 0.7180(8) 0.5272(8) 0.1129(5) 0.194(7) Uani 0.546(7) 1 d PD A 2
H48A H 0.7133 0.5964 0.0921 0.233 Uiso 0.546(7) 1 calc PR A 2
H48B H 0.6454 0.5276 0.1133 0.233 Uiso 0.546(7) 1 calc PR A 2
C49 C 0.7897(9) 0.4729(10) 0.0474(5) 0.233(10) Uani 0.546(7) 1 d PD A 2
H49A H 0.8391 0.5090 0.0255 0.279 Uiso 0.546(7) 1 calc PR A 2
H49B H 0.7387 0.4970 0.0054 0.279 Uiso 0.546(7) 1 calc PR A 2
C50 C 0.8640(6) 0.3616(7) 0.0406(5) 0.111(3) Uani 0.546(7) 1 d PD A 2
H50A H 0.8988 0.3239 0.0917 0.133 Uiso 0.546(7) 1 calc PR A 2
H50B H 0.8143 0.3307 0.0372 0.133 Uiso 0.546(7) 1 calc PR A 2
C51 C 0.9566(5) 0.3426(7) -0.0292(8) 0.179(7) Uani 0.546(7) 1 d PD A 2
H51A H 0.9236 0.3599 -0.0792 0.269 Uiso 0.546(7) 1 calc PR A 2
H51B H 1.0024 0.2734 -0.0146 0.269 Uiso 0.546(7) 1 calc PR A 2
H51C H 0.9991 0.3831 -0.0355 0.269 Uiso 0.546(7) 1 calc PR A 2
N1 N 0.63139(10) 0.83574(10) 0.30330(8) 0.0249(3) Uani 1 1 d . . .
N2 N 0.61673(10) 0.88802(10) 0.17719(8) 0.0240(3) Uani 1 1 d . . .
Si1 Si 0.42309(3) 0.98956(3) 0.26139(2) 0.02236(9) Uani 1 1 d . . .
Si2 Si 0.27871(4) 0.95255(3) 0.29190(3) 0.02530(10) Uani 1 1 d . . .
Si3 Si 0.37974(3) 1.16458(3) 0.22529(2) 0.02019(9) Uani 1 1 d . . .
Si4 Si 0.28556(3) 0.79348(3) 0.29994(2) 0.02131(9) Uani 1 1 d . . .
Si5 Si 0.27315(4) 1.17778(3) 0.39716(2) 0.02487(10) Uani 1 1 d . . .
Si6 Si 0.11465(4) 1.28781(3) 0.26090(3) 0.02882(10) Uani 1 1 d . . .
Si7 Si 0.44801(4) 1.35439(3) 0.19754(3) 0.02871(10) Uani 1 1 d . . .
Si8 Si 0.62605(4) 1.14591(3) 0.23797(3) 0.02561(10) Uani 1 1 d . . .
Si9 Si 0.24982(4) 0.75759(3) 0.49311(3) 0.02937(11) Uani 1 1 d . . .
Si10 Si 0.21858(4) 0.61018(3) 0.41787(3) 0.03093(11) Uani 1 1 d . . .
Si11 Si 0.04791(4) 0.92301(4) 0.22976(3) 0.03092(11) Uani 1 1 d . . .
Si12 Si 0.22603(4) 0.82793(3) 0.11855(3) 0.02892(10) Uani 1 1 d . . .

loop_
_atom_site_aniso_label
_atom_site_aniso_U_11
_atom_site_aniso_U_22
_atom_site_aniso_U_33
_atom_site_aniso_U_23
_atom_site_aniso_U_13
_atom_site_aniso_U_12
C1 0.0239(8) 0.0223(7) 0.0217(7) -0.0069(6) -0.0003(6) -0.0074(6)
C2 0.0378(9) 0.0347(9) 0.0213(8) -0.0066(7) -0.0044(7) -0.0055(8)
C3 0.0504(11) 0.0327(9) 0.0268(8) -0.0105(7) -0.0042(8) -0.0161(8)
C4 0.0403(10) 0.0379(10) 0.0307(9) -0.0098(8) 0.0082(8) -0.0140(8)
C5 0.0368(10) 0.0317(9) 0.0434(11) -0.0146(8) -0.0006(8) -0.0034(8)
C6 0.0321(10) 0.0479(12) 0.0383(10) -0.0081(9) -0.0095(8) -0.0008(8)
C7 0.0270(9) 0.0431(11) 0.0591(13) -0.0191(10) -0.0001(8) -0.0115(8)
C8 0.0275(8) 0.0225(7) 0.0189(7) -0.0056(6) 0.0000(6) -0.0112(6)
C9 0.0726(15) 0.0357(11) 0.0359(10) -0.0032(8) 0.0065(10) -0.0290(10)
C10 0.0466(11) 0.0322(9) 0.0474(11) -0.0161(8) -0.0045(9) -0.0182(8)
C11 0.0462(11) 0.0246(9) 0.0492(11) -0.0093(8) -0.0136(9) -0.0073(8)
C12 0.0343(10) 0.0410(11) 0.0596(13) -0.0134(10) -0.0019(9) -0.0199(9)
C13 0.0379(10) 0.0404(10) 0.0309(9) -0.0128(8) 0.0030(7) -0.0074(8)
C14 0.0301(9) 0.0326(9) 0.0319(9) -0.0044(7) -0.0034(7) -0.0089(7)
C15 0.0329(9) 0.0248(8) 0.0189(7) -0.0057(6) -0.0032(6) -0.0095(7)
C16 0.0426(10) 0.0352(9) 0.0254(8) -0.0074(7) -0.0092(7) -0.0145(8)
C17 0.0424(10) 0.0352(9) 0.0220(8) -0.0062(7) 0.0020(7) -0.0139(8)
C18 0.0278(8) 0.0213(7) 0.0231(7) -0.0066(6) 0.0004(6) -0.0094(6)
C19 0.0496(12) 0.0713(15) 0.0329(10) -0.0199(10) 0.0001(9) -0.0305(11)
C20 0.0636(14) 0.0420(11) 0.0409(11) -0.0230(9) -0.0007(10) -0.0119(10)
C21 0.0897(18) 0.0502(13) 0.0268(9) -0.0102(9) 0.0051(10) -0.0386(13)
C22 0.0758(16) 0.0253(9) 0.0463(12) -0.0051(9) -0.0166(11) -0.0090(10)
C23 0.0771(17) 0.0693(16) 0.0540(14) -0.0236(12) 0.0230(12) -0.0548(14)
C24 0.0632(13) 0.0296(9) 0.0368(10) -0.0084(8) -0.0053(9) -0.0245(9)
C25 0.0268(8) 0.0236(8) 0.0235(7) -0.0050(6) -0.0024(6) -0.0111(6)
C26 0.0292(9) 0.0406(10) 0.0432(11) -0.0111(9) 0.0037(8) -0.0044(8)
C27 0.0428(11) 0.0292(9) 0.0410(10) -0.0048(8) -0.0102(8) -0.0067(8)
C28 0.0310(10) 0.0540(13) 0.0803(17) -0.0225(12) -0.0085(10) -0.0160(10)
C29 0.0563(13) 0.0556(13) 0.0377(11) -0.0154(10) -0.0151(9) -0.0155(11)
C30 0.0569(12) 0.0353(10) 0.0320(9) -0.0144(8) -0.0012(8) -0.0176(9)
C31 0.0524(12) 0.0342(10) 0.0286(9) -0.0072(7) 0.0071(8) -0.0220(9)
C32 0.0260(8) 0.0241(8) 0.0302(8) -0.0106(7) 0.0000(6) -0.0071(6)
C33 0.0297(9) 0.0400(10) 0.0390(10) -0.0183(8) 0.0070(7) -0.0132(8)
C34 0.0310(10) 0.0527(12) 0.0388(10) -0.0136(9) -0.0074(8) -0.0030(9)
C35 0.0254(8) 0.0228(7) 0.0223(7) -0.0072(6) -0.0007(6) -0.0111(6)
C36 0.0249(8) 0.0299(8) 0.0346(9) -0.0117(7) -0.0016(7) -0.0082(7)
C37 0.0253(8) 0.0311(9) 0.0334(9) -0.0146(7) 0.0023(7) -0.0109(7)
C38 0.0353(9) 0.0319(9) 0.0216(8) -0.0052(7) -0.0038(6) -0.0129(7)
C39 0.0337(10) 0.0445(11) 0.0474(12) -0.0109(9) -0.0098(9) -0.0027(9)
C40 0.0347(10) 0.0524(12) 0.0420(11) -0.0246(9) 0.0082(8) -0.0105(9)
C41 0.0376(9) 0.0335(9) 0.0212(8) -0.0075(7) 0.0000(7) -0.0148(7)
C42 0.090(6) 0.022(3) 0.061(4) -0.011(3) -0.034(4) 0.007(3)
C43 0.013(3) 0.062(5) 0.67(4) 0.167(13) -0.022(9) -0.012(3)
C44 0.067(5) 0.096(7) 0.162(10) 0.083(7) -0.063(6) -0.054(5)
C45 0.080(6) 0.143(9) 0.082(6) 0.017(5) -0.043(5) -0.088(6)
C46 0.314(18) 0.050(4) 0.037(4) -0.015(3) -0.062(7) -0.017(7)
C47 0.079(5) 0.121(8) 0.123(8) 0.078(7) -0.014(5) -0.003(5)
C48 0.082(6) 0.197(11) 0.138(8) 0.061(7) 0.032(6) 0.015(7)
C49 0.112(9) 0.34(2) 0.076(6) 0.109(9) -0.020(6) -0.036(11)
C50 0.122(7) 0.139(7) 0.087(5) 0.030(5) -0.044(5) -0.101(6)
C51 0.059(4) 0.173(9) 0.401(18) -0.214(12) 0.088(7) -0.071(5)
N1 0.0261(7) 0.0252(7) 0.0235(6) -0.0073(5) -0.0017(5) -0.0089(5)
N2 0.0265(7) 0.0251(7) 0.0222(6) -0.0080(5) 0.0008(5) -0.0112(5)
Si1 0.0240(2) 0.0203(2) 0.0225(2) -0.00638(16) 0.00053(16) -0.00829(16)
Si2 0.0251(2) 0.0209(2) 0.0303(2) -0.00771(17) 0.00048(17) -0.00915(17)
Si3 0.0241(2) 0.0196(2) 0.01691(19) -0.00524(15) -0.00095(15) -0.00803(16)
Si4 0.0231(2) 0.0194(2) 0.0213(2) -0.00557(16) 0.00002(16) -0.00820(16)
Si5 0.0297(2) 0.0244(2) 0.0189(2) -0.00677(17) 0.00097(16) -0.00845(18)
Si6 0.0244(2) 0.0287(2) 0.0304(2) -0.00998(19) -0.00227(18) -0.00483(18)
Si7 0.0373(3) 0.0219(2) 0.0276(2) -0.00503(18) -0.00193(19) -0.01312(19)
Si8 0.0259(2) 0.0264(2) 0.0250(2) -0.00679(18) 0.00026(17) -0.01117(18)
Si9 0.0390(3) 0.0294(2) 0.0221(2) -0.00892(18) 0.00293(18) -0.0154(2)
Si10 0.0445(3) 0.0236(2) 0.0265(2) -0.00544(18) 0.0009(2) -0.0167(2)
Si11 0.0249(2) 0.0290(2) 0.0361(3) -0.0065(2) -0.00412(19) -0.00819(19)
Si12 0.0381(3) 0.0280(2) 0.0225(2) -0.00613(18) -0.00324(18) -0.0141(2)

loop_
_atom_type_symbol
_atom_type_description
_atom_type_scat_dispersion_real
_atom_type_scat_dispersion_imag
_atom_type_scat_source
C C 0.0033 0.0016 'International Tables Vol C Tables 4.2.6.8 and 6.1.1.4'
H H 0.0000 0.0000 'International Tables Vol C Tables 4.2.6.8 and 6.1.1.4'
N N 0.0061 0.0033 'International Tables Vol C Tables 4.2.6.8 and 6.1.1.4'
Si Si 0.0817 0.0704 'International Tables Vol C Tables 4.2.6.8 and 6.1.1.4'

loop_
_geom_angle_atom_site_label_1
_geom_angle_atom_site_label_2
_geom_angle_atom_site_label_3
_geom_angle
Si5 C1 Si6 110.10(8)
Si5 C1 Si3 115.28(8)
Si6 C1 Si3 128.41(8)
Si5 C1 H1 98.3
Si6 C1 H1 98.3
Si3 C1 H1 98.3
Si5 C2 H2A 109.5
Si5 C2 H2B 109.5
H2A C2 H2B 109.5
Si5 C2 H2C 109.5
H2A C2 H2C 109.5
H2B C2 H2C 109.5
Si5 C3 H3A 109.5
Si5 C3 H3B 109.5
H3A C3 H3B 109.5
Si5 C3 H3C 109.5
H3A C3 H3C 109.5
H3B C3 H3C 109.5
Si5 C4 H4A 109.5
Si5 C4 H4B 109.5
H4A C4 H4B 109.5
Si5 C4 H4C 109.5
H4A C4 H4C 109.5
H4B C4 H4C 109.5
Si6 C5 H5A 109.5
Si6 C5 H5B 109.5
H5A C5 H5B 109.5
Si6 C5 H5C 109.5
H5A C5 H5C 109.5
H5B C5 H5C 109.5
Si6 C6 H6A 109.5
Si6 C6 H6B 109.5
H6A C6 H6B 109.5
Si6 C6 H6C 109.5
H6A C6 H6C 109.5
H6B C6 H6C 109.5
Si6 C7 H7A 109.5
Si6 C7 H7B 109.5
H7A C7 H7B 109.5
Si6 C7 H7C 109.5
H7A C7 H7C 109.5
H7B C7 H7C 109.5
Si8 C8 Si7 111.35(8)
Si8 C8 Si3 119.79(8)
Si7 C8 Si3 118.02(8)
Si8 C8 H8 101.1
Si7 C8 H8 101.1
Si3 C8 H8 101.1
Si7 C9 H9A 109.5
Si7 C9 H9B 109.5
H9A C9 H9B 109.5
Si7 C9 H9C 109.5
H9A C9 H9C 109.5
H9B C9 H9C 109.5
Si7 C10 H10A 109.5
Si7 C10 H10B 109.5
H10A C10 H10B 109.5
Si7 C10 H10C 109.5
H10A C10 H10C 109.5
H10B C10 H10C 109.5
Si7 C11 H11A 109.5
Si7 C11 H11B 109.5
H11A C11 H11B 109.5
Si7 C11 H11C 109.5
H11A C11 H11C 109.5
H11B C11 H11C 109.5
Si8 C12 H12A 109.5
Si8 C12 H12B 109.5
H12A C12 H12B 109.5
Si8 C12 H12C 109.5
H12A C12 H12C 109.5
H12B C12 H12C 109.5
Si8 C13 H13A 109.5
Si8 C13 H13B 109.5
H13A C13 H13B 109.5
Si8 C13 H13C 109.5
H13A C13 H13C 109.5
H13B C13 H13C 109.5
Si8 C14 H14A 109.5
Si8 C14 H14B 109.5
H14A C14 H14B 109.5
Si8 C14 H14C 109.5
H14A C14 H14C 109.5
H14B C14 H14C 109.5
C17 C15 C16 108.76(14)
C17 C15 Si3 116.04(12)
C16 C15 Si3 112.72(11)
C17 C15 H15 106.2
C16 C15 H15 106.2
Si3 C15 H15 106.2
C15 C16 H16A 109.5
C15 C16 H16B 109.5
H16A C16 H16B 109.5
C15 C16 H16C 109.5
H16A C16 H16C 109.5
H16B C16 H16C 109.5
C15 C17 H17A 109.5
C15 C17 H17B 109.5
H17A C17 H17B 109.5
C15 C17 H17C 109.5
H17A C17 H17C 109.5
H17B C17 H17C 109.5
Si10 C18 Si9 114.98(8)
Si10 C18 Si4 117.64(8)
Si9 C18 Si4 118.55(8)
Si10 C18 H18 100.0
Si9 C18 H18 100.0
Si4 C18 H18 100.0
Si9 C19 H19A 109.5
Si9 C19 H19B 109.5
H19A C19 H19B 109.5
Si9 C19 H19C 109.5
H19A C19 H19C 109.5
H19B C19 H19C 109.5
Si9 C20 H20A 109.5
Si9 C20 H20B 109.5
H20A C20 H20B 109.5
Si9 C20 H20C 109.5
H20A C20 H20C 109.5
H20B C20 H20C 109.5
Si9 C21 H21A 109.5
Si9 C21 H21B 109.5
H21A C21 H21B 109.5
Si9 C21 H21C 109.5
H21A C21 H21C 109.5
H21B C21 H21C 109.5
Si10 C22 H22A 109.5
Si10 C22 H22B 109.5
H22A C22 H22B 109.5
Si10 C22 H22C 109.5
H22A C22 H22C 109.5
H22B C22 H22C 109.5
Si10 C23 H23A 109.5
Si10 C23 H23B 109.5
H23A C23 H23B 109.5
Si10 C23 H23C 109.5
H23A C23 H23C 109.5
H23B C23 H23C 109.5
Si10 C24 H24A 109.5
Si10 C24 H24B 109.5
H24A C24 H24B 109.5
Si10 C24 H24C 109.5
H24A C24 H24C 109.5
H24B C24 H24C 109.5
Si12 C25 Si11 110.29(8)
Si12 C25 Si4 119.40(8)
Si11 C25 Si4 118.09(8)
Si12 C25 H25 101.8
Si11 C25 H25 101.8
Si4 C25 H25 101.8
Si11 C26 H26A 109.5
Si11 C26 H26B 109.5
H26A C26 H26B 109.5
Si11 C26 H26C 109.5
H26A C26 H26C 109.5
H26B C26 H26C 109.5
Si11 C27 H27A 109.5
Si11 C27 H27B 109.5
H27A C27 H27B 109.5
Si11 C27 H27C 109.5
H27A C27 H27C 109.5
H27B C27 H27C 109.5
Si11 C28 H28A 109.5
Si11 C28 H28B 109.5
H28A C28 H28B 109.5
Si11 C28 H28C 109.5
H28A C28 H28C 109.5
H28B C28 H28C 109.5
Si12 C29 H29A 109.5
Si12 C29 H29B 109.5
H29A C29 H29B 109.5
Si12 C29 H29C 109.5
H29A C29 H29C 109.5
H29B C29 H29C 109.5
Si12 C30 H30A 109.5
Si12 C30 H30B 109.5
H30A C30 H30B 109.5
Si12 C30 H30C 109.5
H30A C30 H30C 109.5
H30B C30 H30C 109.5
Si12 C31 H31A 109.5
Si12 C31 H31B 109.5
H31A C31 H31B 109.5
Si12 C31 H31C 109.5
H31A C31 H31C 109.5
H31B C31 H31C 109.5
C33 C32 C34 107.26(15)
C33 C32 Si4 114.49(12)
C34 C32 Si4 111.79(12)
C33 C32 H32 107.7
C34 C32 H32 107.7
Si4 C32 H32 107.7
C32 C33 H33A 109.5
C32 C33 H33B 109.5
H33A C33 H33B 109.5
C32 C33 H33C 109.5
H33A C33 H33C 109.5
H33B C33 H33C 109.5
C32 C34 H34A 109.5
C32 C34 H34B 109.5
H34A C34 H34B 109.5
C32 C34 H34C 109.5
H34A C34 H34C 109.5
H34B C34 H34C 109.5
N2 C35 N1 104.45(13)
N2 C35 Si1 128.92(12)
N1 C35 Si1 126.37(11)
C37 C36 N1 106.62(14)
C37 C36 C39 131.38(17)
N1 C36 C39 121.99(16)
C36 C37 N2 106.69(14)
C36 C37 C40 131.13(17)
N2 C37 C40 122.17(16)
N1 C38 H38A 109.5
N1 C38 H38B 109.5
H38A C38 H38B 109.5
N1 C38 H38C 109.5
H38A C38 H38C 109.5
H38B C38 H38C 109.5
C36 C39 H39A 109.5
C36 C39 H39B 109.5
H39A C39 H39B 109.5
C36 C39 H39C 109.5
H39A C39 H39C 109.5
H39B C39 H39C 109.5
C37 C40 H40A 109.5
C37 C40 H40B 109.5
H40A C40 H40B 109.5
C37 C40 H40C 109.5
H40A C40 H40C 109.5
H40B C40 H40C 109.5
N2 C41 H41A 109.5
N2 C41 H41B 109.5
H41A C41 H41B 109.5
N2 C41 H41C 109.5
H41A C41 H41C 109.5
H41B C41 H41C 109.5
C42 C43 C44 120.5(6)
C42 C43 H43A 107.2
C44 C43 H43A 107.2
C42 C43 H43B 107.2
C44 C43 H43B 107.2
H43A C43 H43B 106.8
C45 C44 C43 109.8(7)
C45 C44 H44A 109.7
C43 C44 H44A 109.7
C45 C44 H44B 109.7
C43 C44 H44B 109.7
H44A C44 H44B 108.2
C44 C45 C46 131.0(8)
C44 C45 H45A 104.5
C46 C45 H45A 104.5
C44 C45 H45B 104.5
C46 C45 H45B 104.5
H45A C45 H45B 105.7
C48 C47 H47A 109.5
C48 C47 H47B 109.5
H47A C47 H47B 109.5
C48 C47 H47C 109.5
H47A C47 H47C 109.5
H47B C47 H47C 109.5
C47 C48 C49 122.3(9)
C47 C48 H48A 106.8
C49 C48 H48A 106.8
C47 C48 H48B 106.8
C49 C48 H48B 106.8
H48A C48 H48B 106.6
C48 C49 C50 140.4(8)
C48 C49 H49A 101.9
C50 C49 H49A 101.9
C48 C49 H49B 101.9
C50 C49 H49B 101.9
H49A C49 H49B 104.7
C51 C50 C49 123.0(6)
C51 C50 H50A 106.6
C49 C50 H50A 106.6
C51 C50 H50B 106.6
C49 C50 H50B 106.6
H50A C50 H50B 106.5
C50 C51 H51A 109.5
C50 C51 H51B 109.5
H51A C51 H51B 109.5
C50 C51 H51C 109.5
H51A C51 H51C 109.5
H51B C51 H51C 109.5
C35 N1 C36 111.00(13)
C35 N1 C38 125.93(14)
C36 N1 C38 123.06(14)
C35 N2 C37 111.23(13)
C35 N2 C41 124.73(14)
C37 N2 C41 123.53(14)
C35 Si1 Si2 126.82(5)
C35 Si1 Si3 121.39(5)
Si2 Si1 Si3 110.95(2)
Si1 Si2 Si4 120.35(2)
C15 Si3 C1 108.84(7)
C15 Si3 C8 109.74(7)
C1 Si3 C8 111.86(7)
C15 Si3 Si1 106.95(5)
C1 Si3 Si1 97.89(5)
C8 Si3 Si1 120.64(5)
C32 Si4 C18 106.79(7)
C32 Si4 C25 110.92(7)
C18 Si4 C25 103.87(7)
C32 Si4 Si2 120.90(5)
C18 Si4 Si2 110.80(5)
C25 Si4 Si2 102.32(5)
C2 Si5 C4 103.44(9)
C2 Si5 C3 106.64(9)
C4 Si5 C3 108.16(9)
C2 Si5 C1 113.08(7)
C4 Si5 C1 111.75(8)
C3 Si5 C1 113.15(7)
C7 Si6 C6 104.70(10)
C7 Si6 C5 108.03(9)
C6 Si6 C5 102.54(9)
C7 Si6 C1 106.13(8)
C6 Si6 C1 120.10(8)
C5 Si6 C1 114.50(8)
C11 Si7 C10 105.02(9)
C11 Si7 C9 105.10(10)
C10 Si7 C9 108.41(10)
C11 Si7 C8 113.62(8)
C10 Si7 C8 109.80(8)
C9 Si7 C8 114.33(8)
C13 Si8 C14 109.43(9)
C13 Si8 C12 105.90(10)
C14 Si8 C12 103.59(9)
C13 Si8 C8 113.41(8)
C14 Si8 C8 109.23(7)
C12 Si8 C8 114.76(8)
C19 Si9 C20 106.21(11)
C19 Si9 C21 105.09(11)
C20 Si9 C21 105.11(11)
C19 Si9 C18 115.53(8)
C20 Si9 C18 109.83(9)
C21 Si9 C18 114.26(8)
C22 Si10 C23 108.60(12)
C22 Si10 C24 104.42(10)
C23 Si10 C24 102.52(10)
C22 Si10 C18 115.13(9)
C23 Si10 C18 109.86(9)
C24 Si10 C18 115.39(8)
C26 Si11 C27 105.60(9)
C26 Si11 C28 103.83(10)
C27 Si11 C28 109.89(10)
C26 Si11 C25 116.99(8)
C27 Si11 C25 112.92(8)
C28 Si11 C25 107.16(9)
C31 Si12 C30 112.01(9)
C31 Si12 C29 105.19(10)
C30 Si12 C29 101.23(10)
C31 Si12 C25 111.73(8)
C30 Si12 C25 111.56(8)
C29 Si12 C25 114.57(9)

loop_
_geom_bond_atom_site_label_1
_geom_bond_atom_site_label_2
_geom_bond_distance
C1 Si5 1.8899(15)
C1 Si6 1.9098(16)
C1 Si3 1.9219(16)
C1 H1 1.0000
C2 Si5 1.8649(18)
C2 H2A 0.9800
C2 H2B 0.9800
C2 H2C 0.9800
C3 Si5 1.8861(18)
C3 H3A 0.9800
C3 H3B 0.9800
C3 H3C 0.9800
C4 Si5 1.8757(18)
C4 H4A 0.9800
C4 H4B 0.9800
C4 H4C 0.9800
C5 Si6 1.8859(19)
C5 H5A 0.9800
C5 H5B 0.9800
C5 H5C 0.9800
C6 Si6 1.877(2)
C6 H6A 0.9800
C6 H6B 0.9800
C6 H6C 0.9800
C7 Si6 1.874(2)
C7 H7A 0.9800
C7 H7B 0.9800
C7 H7C 0.9800
C8 Si8 1.8968(16)
C8 Si7 1.9038(16)
C8 Si3 1.9279(15)
C8 H8 1.0000
C9 Si7 1.879(2)
C9 H9A 0.9800
C9 H9B 0.9800
C9 H9C 0.9800
C10 Si7 1.8779(19)
C10 H10A 0.9800
C10 H10B 0.9800
C10 H10C 0.9800
C11 Si7 1.868(2)
C11 H11A 0.9800
C11 H11B 0.9800
C11 H11C 0.9800
C12 Si8 1.8771(19)
C12 H12A 0.9800
C12 H12B 0.9800
C12 H12C 0.9800
C13 Si8 1.8693(18)
C13 H13A 0.9800
C13 H13B 0.9800
C13 H13C 0.9800
C14 Si8 1.8702(18)
C14 H14A 0.9800
C14 H14B 0.9800
C14 H14C 0.9800
C15 C17 1.531(2)
C15 C16 1.536(2)
C15 Si3 1.9175(15)
C15 H15 1.0000
C16 H16A 0.9800
C16 H16B 0.9800
C16 H16C 0.9800
C17 H17A 0.9800
C17 H17B 0.9800
C17 H17C 0.9800
C18 Si10 1.8938(16)
C18 Si9 1.9066(16)
C18 Si4 1.9355(16)
C18 H18 1.0000
C19 Si9 1.865(2)
C19 H19A 0.9800
C19 H19B 0.9800
C19 H19C 0.9800
C20 Si9 1.869(2)
C20 H20A 0.9800
C20 H20B 0.9800
C20 H20C 0.9800
C21 Si9 1.874(2)
C21 H21A 0.9800
C21 H21B 0.9800
C21 H21C 0.9800
C22 Si10 1.874(2)
C22 H22A 0.9800
C22 H22B 0.9800
C22 H22C 0.9800
C23 Si10 1.880(2)
C23 H23A 0.9800
C23 H23B 0.9800
C23 H23C 0.9800
C24 Si10 1.8804(19)
C24 H24A 0.9800
C24 H24B 0.9800
C24 H24C 0.9800
C25 Si12 1.8917(16)
C25 Si11 1.8980(16)
C25 Si4 1.9363(16)
C25 H25 1.0000
C26 Si11 1.875(2)
C26 H26A 0.9800
C26 H26B 0.9800
C26 H26C 0.9800
C27 Si11 1.8785(19)
C27 H27A 0.9800
C27 H27B 0.9800
C27 H27C 0.9800
C28 Si11 1.890(2)
C28 H28A 0.9800
C28 H28B 0.9800
C28 H28C 0.9800
C29 Si12 1.884(2)
C29 H29A 0.9800
C29 H29B 0.9800
C29 H29C 0.9800
C30 Si12 1.8806(19)
C30 H30A 0.9800
C30 H30B 0.9800
C30 H30C 0.9800
C31 Si12 1.8785(18)
C31 H31A 0.9800
C31 H31B 0.9800
C31 H31C 0.9800
C32 C33 1.533(2)
C32 C34 1.537(2)
C32 Si4 1.9187(16)
C32 H32 1.0000
C33 H33A 0.9800
C33 H33B 0.9800
C33 H33C 0.9800
C34 H34A 0.9800
C34 H34B 0.9800
C34 H34C 0.9800
C35 N2 1.3580(19)
C35 N1 1.359(2)
C35 Si1 1.9221(16)
C36 C37 1.352(2)
C36 N1 1.389(2)
C36 C39 1.492(2)
C37 N2 1.384(2)
C37 C40 1.489(2)
C38 N1 1.456(2)
C38 H38A 0.9800
C38 H38B 0.9800
C38 H38C 0.9800
C39 H39A 0.9800
C39 H39B 0.9800
C39 H39C 0.9800
C40 H40A 0.9800
C40 H40B 0.9800
C40 H40C 0.9800
C41 N2 1.456(2)
C41 H41A 0.9800
C41 H41B 0.9800
C41 H41C 0.9800
C42 C43 1.419(15)
C42 H42A 0.9800
C42 H42B 0.9800
C42 H42C 0.9800
C43 C44 1.478(13)
C43 H43A 0.9900
C43 H43B 0.9900
C44 C45 1.457(12)
C44 H44A 0.9900
C44 H44B 0.9900
C45 C46 1.610(12)
C45 H45A 0.9900
C45 H45B 0.9900
C46 H46A 0.9800
C46 H46B 0.9800
C46 H46C 0.9800
C47 C48 1.460(12)
C47 H47A 0.9800
C47 H47B 0.9800
C47 H47C 0.9800
C48 C49 1.643(13)
C48 H48A 0.9900
C48 H48B 0.9900
C49 C50 1.667(13)
C49 H49A 0.9900
C49 H49B 0.9900
C50 C51 1.639(11)
C50 H50A 0.9900
C50 H50B 0.9900
C51 H51A 0.9800
C51 H51B 0.9800
C51 H51C 0.9800
Si1 Si2 2.1989(6)
Si1 Si3 2.4195(6)
Si2 Si4 2.3905(6)

loop_
_geom_torsion_atom_site_label_1
_geom_torsion_atom_site_label_2
_geom_torsion_atom_site_label_3
_geom_torsion_atom_site_label_4
_geom_torsion
N1 C36 C37 N2 -0.61(18)
C39 C36 C37 N2 178.77(19)
N1 C36 C37 C40 178.73(18)
C39 C36 C37 C40 -1.9(3)
C42 C43 C44 C45 -151.6(7)
C43 C44 C45 C46 158.7(9)
C47 C48 C49 C50 35(2)
C48 C49 C50 C51 -157.0(14)
N2 C35 N1 C36 0.19(17)
Si1 C35 N1 C36 174.76(11)
N2 C35 N1 C38 -179.32(14)
Si1 C35 N1 C38 -4.8(2)
C37 C36 N1 C35 0.27(19)
C39 C36 N1 C35 -179.18(16)
C37 C36 N1 C38 179.79(15)
C39 C36 N1 C38 0.3(3)
N1 C35 N2 C37 -0.59(17)
Si1 C35 N2 C37 -174.96(12)
N1 C35 N2 C41 171.47(14)
Si1 C35 N2 C41 -2.9(2)
C36 C37 N2 C35 0.77(18)
C40 C37 N2 C35 -178.64(16)
C36 C37 N2 C41 -171.40(15)
C40 C37 N2 C41 9.2(2)
N2 C35 Si1 Si2 94.23(14)
N1 C35 Si1 Si2 -79.00(14)
N2 C35 Si1 Si3 -74.28(15)
N1 C35 Si1 Si3 112.49(13)
C35 Si1 Si2 Si4 -4.39(7)
Si3 Si1 Si2 Si4 165.12(2)
C17 C15 Si3 C1 171.52(12)
C16 C15 Si3 C1 -62.14(13)
C17 C15 Si3 C8 48.81(14)
C16 C15 Si3 C8 175.16(11)
C17 C15 Si3 Si1 -83.67(12)
C16 C15 Si3 Si1 42.68(13)
Si5 C1 Si3 C15 -165.13(8)
Si6 C1 Si3 C15 -15.87(13)
Si5 C1 Si3 C8 -43.71(10)
Si6 C1 Si3 C8 105.55(11)
Si5 C1 Si3 Si1 83.88(8)
Si6 C1 Si3 Si1 -126.86(9)
Si8 C8 Si3 C15 -95.44(10)
Si7 C8 Si3 C15 45.81(10)
Si8 C8 Si3 C1 143.65(8)
Si7 C8 Si3 C1 -75.09(10)
Si8 C8 Si3 Si1 29.47(10)
Si7 C8 Si3 Si1 170.73(5)
C35 Si1 Si3 C15 88.12(8)
Si2 Si1 Si3 C15 -82.05(6)
C35 Si1 Si3 C1 -159.36(7)
Si2 Si1 Si3 C1 30.47(5)
C35 Si1 Si3 C8 -38.10(8)
Si2 Si1 Si3 C8 151.73(6)
C33 C32 Si4 C18 -174.10(12)
C34 C32 Si4 C18 -51.88(14)
C33 C32 Si4 C25 73.36(14)
C34 C32 Si4 C25 -164.42(13)
C33 C32 Si4 Si2 -46.30(14)
C34 C32 Si4 Si2 75.92(14)
Si10 C18 Si4 C32 -48.97(11)
Si9 C18 Si4 C32 96.88(10)
Si10 C18 Si4 C25 68.32(10)
Si9 C18 Si4 C25 -145.83(9)
Si10 C18 Si4 Si2 177.52(7)
Si9 C18 Si4 Si2 -36.63(10)
Si12 C25 Si4 C32 -38.35(11)
Si11 C25 Si4 C32 -177.11(8)
Si12 C25 Si4 C18 -152.74(9)
Si11 C25 Si4 C18 68.50(10)
Si12 C25 Si4 Si2 91.90(8)
Si11 C25 Si4 Si2 -46.86(9)
Si1 Si2 Si4 C32 0.60(7)
Si1 Si2 Si4 C18 126.58(6)
Si1 Si2 Si4 C25 -123.22(5)
Si6 C1 Si5 C2 165.28(8)
Si3 C1 Si5 C2 -39.97(12)
Si6 C1 Si5 C4 49.05(11)
Si3 C1 Si5 C4 -156.20(9)
Si6 C1 Si5 C3 -73.34(10)
Si3 C1 Si5 C3 81.41(11)
Si5 C1 Si6 C7 -87.30(10)
Si3 C1 Si6 C7 122.18(12)
Si5 C1 Si6 C6 154.47(10)
Si3 C1 Si6 C6 3.95(15)
Si5 C1 Si6 C5 31.78(11)
Si3 C1 Si6 C5 -118.74(11)
Si8 C8 Si7 C11 170.51(9)
Si3 C8 Si7 C11 26.18(12)
Si8 C8 Si7 C10 -72.22(10)
Si3 C8 Si7 C10 143.45(9)
Si8 C8 Si7 C9 49.86(12)
Si3 C8 Si7 C9 -94.46(12)
Si7 C8 Si8 C13 -91.96(10)
Si3 C8 Si8 C13 51.65(12)
Si7 C8 Si8 C14 145.71(8)
Si3 C8 Si8 C14 -70.68(11)
Si7 C8 Si8 C12 29.93(12)
Si3 C8 Si8 C12 173.54(10)
Si10 C18 Si9 C19 110.00(11)
Si4 C18 Si9 C19 -36.73(13)
Si10 C18 Si9 C20 -129.92(11)
Si4 C18 Si9 C20 83.35(12)
Si10 C18 Si9 C21 -12.12(14)
Si4 C18 Si9 C21 -158.85(11)
Si9 C18 Si10 C22 -57.89(12)
Si4 C18 Si10 C22 89.15(12)
Si9 C18 Si10 C23 65.06(13)
Si4 C18 Si10 C23 -147.89(11)
Si9 C18 Si10 C24 -179.69(10)
Si4 C18 Si10 C24 -32.65(13)
Si12 C25 Si11 C26 -168.98(9)
Si4 C25 Si11 C26 -26.74(13)
Si12 C25 Si11 C27 -46.09(11)
Si4 C25 Si11 C27 96.16(11)
Si12 C25 Si11 C28 75.05(11)
Si4 C25 Si11 C28 -142.71(11)
Si11 C25 Si12 C31 84.89(10)
Si4 C25 Si12 C31 -56.79(12)
Si11 C25 Si12 C30 -148.87(9)
Si4 C25 Si12 C30 69.45(11)
Si11 C25 Si12 C29 -34.61(12)
Si4 C25 Si12 C29 -176.29(10)
